data_7211724
loop_
_publ_author_name
'Su, Zhi'
'Cai, Kai'
'Fan, Jian'
'Chen, Shui-Sheng'
'Chen, Man-Sheng'
'Sun, Wei-Yin'

_publ_section_title
;
 Cadmium(II) complexes with 3,5-di(1H-imidazol-1-yl)benzoate: topological
 and structural diversity tuned by counteranions
;
_journal_issue 1
_journal_name_full CrystEngComm
_journal_page_first 100
_journal_paper_doi 10.1039/b913639h
_journal_volume 12
_journal_year 2010
_chemical_formula_moiety 'C26 H18 Cd N8 O4, (H2O)'
_chemical_formula_sum 'C26 H20 Cd N8 O5'
_chemical_formula_weight 636.88
_chemical_name_systematic
;
?
;
_space_group_IT_number 15
_symmetry_cell_setting monoclinic
_symmetry_space_group_name_Hall '-C 2yc'
_symmetry_space_group_name_H-M 'C 1 2/c 1'
_atom_sites_solution_hydrogens geom
_atom_sites_solution_primary direct
_atom_sites_solution_secondary difmap
_audit_creation_method SHELXL-97
_cell_angle_alpha 90.00
_cell_angle_beta 91.845(2)
_cell_angle_gamma 90.00
_cell_formula_units_Z 8
_cell_length_a 32.732(3)
_cell_length_b 8.3330(8)
_cell_length_c 17.4514(15)
_cell_measurement_reflns_used 5906
_cell_measurement_temperature 293(2)
_cell_measurement_theta_max 28.22
_cell_measurement_theta_min 2.34
_cell_volume 4757.5(8)
_computing_structure_refinement 'SHELXL-97 (Sheldrick, 1997)'
_computing_structure_solution 'SHELXS-97 (Sheldrick, 1990)'
_diffrn_ambient_temperature 293(2)
_diffrn_measured_fraction_theta_full 0.996
_diffrn_measured_fraction_theta_max 0.996
_diffrn_radiation_monochromator graphite
_diffrn_radiation_source 'fine-focus sealed tube'
_diffrn_radiation_type MoK\a
_diffrn_radiation_wavelength 0.71073
_diffrn_reflns_av_R_equivalents 0.0681
_diffrn_reflns_av_sigmaI/netI 0.0566
_diffrn_reflns_limit_h_max 40
_diffrn_reflns_limit_h_min -31
_diffrn_reflns_limit_k_max 9
_diffrn_reflns_limit_k_min -10
_diffrn_reflns_limit_l_max 21
_diffrn_reflns_limit_l_min -18
_diffrn_reflns_number 12344
_diffrn_reflns_theta_full 26.00
_diffrn_reflns_theta_max 26.00
_diffrn_reflns_theta_min 2.49
_exptl_absorpt_coefficient_mu 0.977
_exptl_absorpt_correction_T_max 0.9620
_exptl_absorpt_correction_T_min 0.6408
_exptl_absorpt_correction_type multi-scan
_exptl_absorpt_process_details 'sadabs, bruker(2000)'
_exptl_crystal_colour colorless
_exptl_crystal_density_diffrn 1.773
_exptl_crystal_density_method 'not measured'
_exptl_crystal_description block
_exptl_crystal_F_000 2544
_exptl_crystal_size_max 0.50
_exptl_crystal_size_mid 0.20
_exptl_crystal_size_min 0.04
_refine_diff_density_max 0.922
_refine_diff_density_min -0.884
_refine_diff_density_rms 0.098
_refine_ls_extinction_method none
_refine_ls_goodness_of_fit_ref 1.141
_refine_ls_hydrogen_treatment constr
_refine_ls_matrix_type full
_refine_ls_number_parameters 361
_refine_ls_number_reflns 4664
_refine_ls_number_restraints 0
_refine_ls_restrained_S_all 1.141
_refine_ls_R_factor_all 0.0460
_refine_ls_R_factor_gt 0.0417
_refine_ls_shift/su_max 0.000
_refine_ls_shift/su_mean 0.000
_refine_ls_structure_factor_coef Fsqd
_refine_ls_weighting_details 'calc w=1/[\s^2^(Fo^2^)+(0.0448P)^2^+4.9657P] where P=(Fo^2^+2Fc^2^)/3'
_refine_ls_weighting_scheme calc
_refine_ls_wR_factor_gt 0.1033
_refine_ls_wR_factor_ref 0.1061
_reflns_number_gt 4278
_reflns_number_total 4664
_reflns_threshold_expression >2sigma(I)
_cod_data_source_file b913639h.txt
_cod_data_source_block 4
_cod_original_sg_symbol_H-M ' C 2/c'
_cod_database_code 7211724

loop_
_symmetry_equiv_pos_as_xyz
'x, y, z'
'-x, y, -z+1/2'
'x+1/2, y+1/2, z'
'-x+1/2, y+1/2, -z+1/2'
'-x, -y, -z'
'x, -y, z-1/2'
'-x+1/2, -y+1/2, -z'
'x+1/2, -y+1/2, z-1/2'

loop_
_atom_site_label
_atom_site_type_symbol
_atom_site_fract_x
_atom_site_fract_y
_atom_site_fract_z
_atom_site_U_iso_or_equiv
_atom_site_adp_type
_atom_site_occupancy
_atom_site_symmetry_multiplicity
_atom_site_calc_flag
_atom_site_refinement_flags
Cd1 Cd 0.116670(7) 0.55461(3) 0.683820(13) 0.02330(11) Uani 1 1 d .
C1 C -0.01237(10) 0.1396(4) 0.38082(18) 0.0235(7) Uani 1 1 d .
C2 C 0.01306(11) 0.1967(4) 0.43968(19) 0.0254(7) Uani 1 1 d .
H2 H 0.0070 0.2929 0.4638 0.030 Uiso 1 1 calc R
C3 C 0.04741(10) 0.1109(4) 0.46248(19) 0.0231(7) Uani 1 1 d .
C4 C 0.05661(11) -0.0323(4) 0.4276(2) 0.0256(8) Uani 1 1 d .
H4 H 0.0801 -0.0887 0.4423 0.031 Uiso 1 1 calc R
C5 C 0.03057(11) -0.0908(4) 0.3708(2) 0.0254(7) Uani 1 1 d .
C6 C -0.00399(11) -0.0068(4) 0.34706(19) 0.0258(7) Uani 1 1 d .
H6 H -0.0214 -0.0480 0.3088 0.031 Uiso 1 1 calc R
C7 C -0.04844(11) 0.2394(4) 0.3534(2) 0.0296(8) Uani 1 1 d .
C8 C 0.09919(11) 0.0741(4) 0.5696(2) 0.0277(8) Uani 1 1 d .
H8 H 0.1030 -0.0363 0.5664 0.033 Uiso 1 1 calc R
C9 C 0.11761(11) 0.1753(4) 0.6199(2) 0.0313(8) Uani 1 1 d .
H9 H 0.1366 0.1449 0.6579 0.038 Uiso 1 1 calc R
C10 C 0.07793(11) 0.3194(4) 0.5487(2) 0.0270(8) Uani 1 1 d .
H10 H 0.0639 0.4065 0.5273 0.032 Uiso 1 1 calc R
C11 C 0.02168(15) -0.3826(6) 0.3451(3) 0.0528(13) Uani 1 1 d .
H11 H -0.0020 -0.4011 0.3719 0.063 Uiso 1 1 calc R
C12 C 0.04399(16) -0.4928(6) 0.3071(3) 0.0524(13) Uani 1 1 d .
H12 H 0.0381 -0.6019 0.3043 0.063 Uiso 1 1 calc R
C13 C 0.07389(12) -0.2696(5) 0.2936(2) 0.0358(9) Uani 1 1 d .
H13 H 0.0926 -0.1913 0.2802 0.043 Uiso 1 1 calc R
C14 C 0.23188(11) 0.5546(4) 1.0880(2) 0.0269(8) Uani 1 1 d .
C15 C 0.26578(12) 0.4669(4) 1.0677(2) 0.0294(8) Uani 1 1 d .
H15 H 0.2834 0.4252 1.1055 0.035 Uiso 1 1 calc R
C16 C 0.27345(11) 0.4414(4) 0.9914(2) 0.0255(8) Uani 1 1 d .
C17 C 0.24803(11) 0.5052(5) 0.9340(2) 0.0277(8) Uani 1 1 d .
H17 H 0.2538 0.4911 0.8826 0.033 Uiso 1 1 calc R
C18 C 0.21370(11) 0.5909(4) 0.9552(2) 0.0253(7) Uani 1 1 d .
C19 C 0.20574(11) 0.6145(4) 1.03185(19) 0.0256(7) Uani 1 1 d .
H19 H 0.1826 0.6712 1.0454 0.031 Uiso 1 1 calc R
C20 C 0.33556(11) 0.2799(4) 1.0250(2) 0.0301(8) Uani 1 1 d .
H20 H 0.3360 0.2930 1.0780 0.036 Uiso 1 1 calc R
C21 C 0.36175(11) 0.1925(4) 0.9841(2) 0.0293(8) Uani 1 1 d .
H21 H 0.3838 0.1349 1.0048 0.035 Uiso 1 1 calc R
C22 C 0.31872(11) 0.2939(4) 0.9026(2) 0.0285(8) Uani 1 1 d .
H22 H 0.3049 0.3205 0.8570 0.034 Uiso 1 1 calc R
C23 C 0.13538(12) 0.7711(5) 0.8381(2) 0.0364(9) Uani 1 1 d .
H23 H 0.1136 0.8400 0.8268 0.044 Uiso 1 1 calc R
C24 C 0.15667(12) 0.7658(5) 0.9057(2) 0.0364(9) Uani 1 1 d .
H24 H 0.1524 0.8286 0.9488 0.044 Uiso 1 1 calc R
C25 C 0.18076(12) 0.5890(5) 0.8264(2) 0.0303(8) Uani 1 1 d .
H25 H 0.1967 0.5076 0.8064 0.036 Uiso 1 1 calc R
C26 C 0.22308(13) 0.5791(4) 1.1719(2) 0.0310(8) Uani 1 1 d .
N1 N 0.10442(9) 0.3296(4) 0.60717(17) 0.0283(7) Uani 1 1 d .
N2 N 0.07371(8) 0.1667(3) 0.52381(15) 0.0234(6) Uani 1 1 d .
N3 N 0.07636(11) -0.4205(4) 0.27362(18) 0.0349(8) Uani 1 1 d .
N4 N 0.04084(9) -0.2413(4) 0.33612(17) 0.0286(7) Uani 1 1 d .
N5 N 0.15065(9) 0.6597(4) 0.78855(17) 0.0308(7) Uani 1 1 d .
N6 N 0.18583(9) 0.6488(4) 0.89782(16) 0.0262(6) Uani 1 1 d .
N7 N 0.35118(9) 0.2009(4) 0.90747(16) 0.0264(6) Uani 1 1 d .
N8 N 0.30800(9) 0.3460(4) 0.97255(16) 0.0261(6) Uani 1 1 d .
O1 O -0.05618(8) 0.3627(3) 0.39161(18) 0.0419(7) Uani 1 1 d .
O2 O -0.06850(8) 0.1963(4) 0.29577(16) 0.0423(7) Uani 1 1 d .
O3 O 0.18649(8) 0.6150(4) 1.18675(14) 0.0375(6) Uani 1 1 d .
O4 O 0.25151(9) 0.5629(4) 1.22024(16) 0.0452(8) Uani 1 1 d .
O5 O 0.17457(10) 0.8694(4) 0.28382(18) 0.0538(8) Uani 1 1 d .

loop_
_atom_site_aniso_label
_atom_site_aniso_U_11
_atom_site_aniso_U_22
_atom_site_aniso_U_33
_atom_site_aniso_U_23
_atom_site_aniso_U_13
_atom_site_aniso_U_12
Cd1 0.02630(16) 0.02775(17) 0.01561(15) 0.00166(9) -0.00314(10) -0.00455(10)
C1 0.0213(17) 0.0300(19) 0.0192(17) 0.0040(14) 0.0001(13) 0.0001(14)
C2 0.0280(19) 0.0225(18) 0.0256(18) 0.0008(14) 0.0020(14) 0.0028(14)
C3 0.0226(17) 0.0269(18) 0.0196(17) -0.0029(14) -0.0029(13) -0.0029(15)
C4 0.0225(18) 0.0280(19) 0.0261(19) 0.0003(14) -0.0028(14) 0.0051(14)
C5 0.0258(18) 0.0280(18) 0.0225(18) -0.0034(14) 0.0017(14) 0.0005(15)
C6 0.0270(19) 0.0323(19) 0.0178(17) -0.0014(14) -0.0036(14) -0.0002(16)
C7 0.0216(18) 0.032(2) 0.035(2) 0.0123(16) 0.0017(15) -0.0016(15)
C8 0.029(2) 0.0276(19) 0.0265(19) 0.0015(14) -0.0040(15) 0.0044(15)
C9 0.029(2) 0.037(2) 0.0272(19) 0.0010(16) -0.0042(15) 0.0023(16)
C10 0.0275(19) 0.0282(19) 0.0250(18) -0.0017(14) -0.0043(14) 0.0021(15)
C11 0.053(3) 0.045(3) 0.062(3) -0.017(2) 0.030(2) -0.010(2)
C12 0.065(3) 0.036(2) 0.058(3) -0.014(2) 0.026(3) -0.012(2)
C13 0.038(2) 0.038(2) 0.032(2) -0.0048(17) 0.0087(17) -0.0011(17)
C14 0.0279(19) 0.033(2) 0.0198(18) -0.0023(14) 0.0016(15) -0.0012(15)
C15 0.030(2) 0.038(2) 0.0197(18) -0.0005(15) -0.0032(15) 0.0042(16)
C16 0.0223(18) 0.032(2) 0.0225(18) -0.0028(14) 0.0039(14) -0.0010(14)
C17 0.030(2) 0.037(2) 0.0158(17) -0.0030(15) -0.0002(14) 0.0003(17)
C18 0.0214(17) 0.0327(19) 0.0218(18) -0.0002(14) -0.0032(14) -0.0028(15)
C19 0.0238(18) 0.0332(19) 0.0198(17) -0.0011(15) 0.0025(14) 0.0012(15)
C20 0.032(2) 0.039(2) 0.0198(17) -0.0019(15) -0.0020(14) 0.0013(16)
C21 0.0267(19) 0.032(2) 0.0286(19) 0.0003(15) -0.0017(15) 0.0022(15)
C22 0.0291(19) 0.036(2) 0.0206(18) -0.0034(15) 0.0003(14) -0.0014(16)
C23 0.034(2) 0.043(2) 0.032(2) -0.0052(17) -0.0112(16) 0.0107(18)
C24 0.036(2) 0.044(2) 0.029(2) -0.0107(17) -0.0071(16) 0.0118(18)
C25 0.030(2) 0.040(2) 0.0203(18) -0.0050(15) -0.0037(15) 0.0059(17)
C26 0.036(2) 0.036(2) 0.0210(19) -0.0010(15) 0.0010(16) 0.0033(17)
N1 0.0262(16) 0.0325(17) 0.0260(16) -0.0012(13) -0.0052(12) 0.0011(13)
N2 0.0224(15) 0.0270(15) 0.0205(14) -0.0027(12) -0.0043(11) -0.0004(12)
N3 0.045(2) 0.0320(18) 0.0282(18) -0.0048(13) 0.0071(15) 0.0043(14)
N4 0.0286(16) 0.0329(17) 0.0244(16) -0.0071(13) 0.0015(12) 0.0033(13)
N5 0.0290(17) 0.0399(18) 0.0229(15) -0.0037(13) -0.0069(12) 0.0055(14)
N6 0.0240(15) 0.0372(17) 0.0170(14) -0.0021(12) -0.0039(11) 0.0028(13)
N7 0.0209(15) 0.0352(17) 0.0230(15) -0.0045(12) -0.0005(12) -0.0011(13)
N8 0.0220(15) 0.0348(17) 0.0215(15) -0.0020(12) 0.0000(12) 0.0032(13)
O1 0.0286(15) 0.0341(16) 0.063(2) -0.0027(14) -0.0045(13) 0.0117(12)
O2 0.0337(15) 0.0548(19) 0.0375(16) 0.0098(13) -0.0148(12) 0.0036(13)
O3 0.0374(16) 0.0532(17) 0.0221(13) 0.0008(12) 0.0046(11) 0.0110(14)
O4 0.0368(17) 0.077(2) 0.0217(14) -0.0011(13) -0.0035(12) 0.0079(14)
O5 0.0492(19) 0.067(2) 0.0446(18) -0.0245(16) -0.0056(15) -0.0018(17)

loop_
_atom_type_symbol
_atom_type_description
_atom_type_scat_dispersion_real
_atom_type_scat_dispersion_imag
_atom_type_scat_source
C C 0.0033 0.0016 'International Tables Vol C Tables 4.2.6.8 and 6.1.1.4'
H H 0.0000 0.0000 'International Tables Vol C Tables 4.2.6.8 and 6.1.1.4'
N N 0.0061 0.0033 'International Tables Vol C Tables 4.2.6.8 and 6.1.1.4'
O O 0.0106 0.0060 'International Tables Vol C Tables 4.2.6.8 and 6.1.1.4'
Cd Cd -0.8075 1.2024 'International Tables Vol C Tables 4.2.6.8 and 6.1.1.4'

loop_
_geom_angle_atom_site_label_1
_geom_angle_atom_site_label_2
_geom_angle_atom_site_label_3
_geom_angle
_geom_angle_site_symmetry_1
_geom_angle_site_symmetry_3
N5 Cd1 N7 97.46(11) . 4_556
N5 Cd1 N1 146.96(11) . .
N7 Cd1 N1 95.94(10) 4_556 .
N5 Cd1 N3 85.32(12) . 6_556
N7 Cd1 N3 173.18(11) 4_556 6_556
N1 Cd1 N3 84.87(11) . 6_556
N5 Cd1 O1 133.56(10) . 5_566
N7 Cd1 O1 81.81(10) 4_556 5_566
N1 Cd1 O1 78.23(10) . 5_566
N3 Cd1 O1 91.76(11) 6_556 5_566
N5 Cd1 O2 82.42(10) . 5_566
N7 Cd1 O2 88.00(10) 4_556 5_566
N1 Cd1 O2 128.18(9) . 5_566
N3 Cd1 O2 86.20(10) 6_556 5_566
O1 Cd1 O2 51.16(9) 5_566 5_566
N5 Cd1 O3 78.13(10) . 6_565
N7 Cd1 O3 83.31(9) 4_556 6_565
N1 Cd1 O3 73.63(9) . 6_565
N3 Cd1 O3 103.39(10) 6_556 6_565
O1 Cd1 O3 146.46(9) 5_566 6_565
O2 Cd1 O3 157.42(9) 5_566 6_565
C6 C1 C2 119.7(3) . .
C6 C1 C7 120.9(3) . .
C2 C1 C7 119.4(3) . .
C3 C2 C1 120.0(3) . .
C3 C2 H2 120.0 . .
C1 C2 H2 120.0 . .
C4 C3 C2 120.6(3) . .
C4 C3 N2 118.5(3) . .
C2 C3 N2 120.8(3) . .
C5 C4 C3 119.1(3) . .
C5 C4 H4 120.5 . .
C3 C4 H4 120.5 . .
C4 C5 C6 121.2(3) . .
C4 C5 N4 117.7(3) . .
C6 C5 N4 121.1(3) . .
C5 C6 C1 119.3(3) . .
C5 C6 H6 120.3 . .
C1 C6 H6 120.3 . .
O2 C7 O1 124.0(4) . .
O2 C7 C1 119.1(3) . .
O1 C7 C1 116.9(3) . .
C9 C8 N2 106.2(3) . .
C9 C8 H8 126.9 . .
N2 C8 H8 126.9 . .
C8 C9 N1 110.4(3) . .
C8 C9 H9 124.8 . .
N1 C9 H9 124.8 . .
N1 C10 N2 111.5(3) . .
N1 C10 H10 124.2 . .
N2 C10 H10 124.2 . .
N4 C11 C12 105.9(4) . .
N4 C11 H11 127.0 . .
C12 C11 H11 127.0 . .
C11 C12 N3 110.3(4) . .
C11 C12 H12 124.9 . .
N3 C12 H12 124.9 . .
N3 C13 N4 111.8(4) . .
N3 C13 H13 124.1 . .
N4 C13 H13 124.1 . .
C19 C14 C15 119.7(3) . .
C19 C14 C26 120.5(3) . .
C15 C14 C26 119.8(3) . .
C16 C15 C14 120.1(3) . .
C16 C15 H15 120.0 . .
C14 C15 H15 120.0 . .
C15 C16 C17 121.0(3) . .
C15 C16 N8 118.5(3) . .
C17 C16 N8 120.5(3) . .
C16 C17 C18 118.4(3) . .
C16 C17 H17 120.8 . .
C18 C17 H17 120.8 . .
C19 C18 C17 120.6(3) . .
C19 C18 N6 119.8(3) . .
C17 C18 N6 119.6(3) . .
C14 C19 C18 120.3(3) . .
C14 C19 H19 119.8 . .
C18 C19 H19 119.8 . .
C21 C20 N8 106.1(3) . .
C21 C20 H20 126.9 . .
N8 C20 H20 126.9 . .
C20 C21 N7 110.1(3) . .
C20 C21 H21 124.9 . .
N7 C21 H21 124.9 . .
N7 C22 N8 111.3(3) . .
N7 C22 H22 124.3 . .
N8 C22 H22 124.3 . .
C24 C23 N5 109.8(3) . .
C24 C23 H23 125.1 . .
N5 C23 H23 125.1 . .
C23 C24 N6 106.1(3) . .
C23 C24 H24 127.0 . .
N6 C24 H24 127.0 . .
N5 C25 N6 111.6(3) . .
N5 C25 H25 124.2 . .
N6 C25 H25 124.2 . .
O4 C26 O3 125.4(4) . .
O4 C26 C14 118.7(4) . .
O3 C26 C14 116.0(3) . .
C10 N1 C9 105.1(3) . .
C10 N1 Cd1 126.3(2) . .
C9 N1 Cd1 127.9(2) . .
C10 N2 C8 106.8(3) . .
C10 N2 C3 126.9(3) . .
C8 N2 C3 126.3(3) . .
C13 N3 C12 104.8(3) . .
C13 N3 Cd1 132.2(3) . 6
C12 N3 Cd1 122.2(3) . 6
C11 N4 C13 107.2(3) . .
C11 N4 C5 126.7(3) . .
C13 N4 C5 125.8(3) . .
C25 N5 C23 105.7(3) . .
C25 N5 Cd1 124.8(3) . .
C23 N5 Cd1 125.8(2) . .
C25 N6 C24 106.8(3) . .
C25 N6 C18 125.8(3) . .
C24 N6 C18 127.2(3) . .
C22 N7 C21 105.7(3) . .
C22 N7 Cd1 131.1(2) . 4_546
C21 N7 Cd1 123.0(2) . 4_546
C22 N8 C20 106.7(3) . .
C22 N8 C16 128.1(3) . .
C20 N8 C16 125.1(3) . .
C7 O1 Cd1 96.8(2) . 5_566
C7 O2 Cd1 88.0(2) . 5_566

loop_
_geom_bond_atom_site_label_1
_geom_bond_atom_site_label_2
_geom_bond_distance
_geom_bond_site_symmetry_2
Cd1 N5 2.283(3) .
Cd1 N7 2.289(3) 4_556
Cd1 N1 2.331(3) .
Cd1 N3 2.362(3) 6_556
Cd1 O1 2.441(3) 5_566
C1 C6 1.385(5) .
C1 C2 1.385(5) .
C1 C7 1.510(5) .
C2 C3 1.380(5) .
C2 H2 0.9300 .
C3 C4 1.377(5) .
C3 N2 1.429(4) .
C4 C5 1.376(5) .
C4 H4 0.9300 .
C5 C6 1.383(5) .
C5 N4 1.437(4) .
C6 H6 0.9300 .
C7 O2 1.237(5) .
C7 O1 1.255(5) .
C8 C9 1.346(5) .
C8 N2 1.373(4) .
C8 H8 0.9300 .
C9 N1 1.372(5) .
C9 H9 0.9300 .
C10 N1 1.320(4) .
C10 N2 1.351(4) .
C10 H10 0.9300 .
C11 N4 1.345(5) .
C11 C12 1.360(6) .
C11 H11 0.9300 .
C12 N3 1.367(6) .
C12 H12 0.9300 .
C13 N3 1.307(5) .
C13 N4 1.352(5) .
C13 H13 0.9300 .
C14 C19 1.374(5) .
C14 C15 1.384(5) .
C14 C26 1.516(5) .
C15 C16 1.379(5) .
C15 H15 0.9300 .
C16 C17 1.387(5) .
C16 N8 1.430(4) .
C17 C18 1.391(5) .
C17 H17 0.9300 .
C18 C19 1.385(5) .
C18 N6 1.417(4) .
C19 H19 0.9300 .
C20 C21 1.347(5) .
C20 N8 1.379(4) .
C20 H20 0.9300 .
C21 N7 1.372(4) .
C21 H21 0.9300 .
C22 N7 1.316(5) .
C22 N8 1.352(4) .
C22 H22 0.9300 .
C23 C24 1.351(5) .
C23 N5 1.374(5) .
C23 H23 0.9300 .
C24 N6 1.374(5) .
C24 H24 0.9300 .
C25 N5 1.308(5) .
C25 N6 1.348(4) .
C25 H25 0.9300 .
C26 O4 1.242(5) .
C26 O3 1.269(5) .
N3 Cd1 2.362(3) 6
N7 Cd1 2.289(3) 4_546
O1 Cd1 2.441(3) 5_566
O2 Cd1 2.638(3) 5_566

loop_
_geom_torsion_atom_site_label_1
_geom_torsion_atom_site_label_2
_geom_torsion_atom_site_label_3
_geom_torsion_atom_site_label_4
_geom_torsion
_geom_torsion_site_symmetry_1
_geom_torsion_site_symmetry_4
C6 C1 C2 C3 2.4(5) . .
C7 C1 C2 C3 -176.4(3) . .
C1 C2 C3 C4 -0.5(5) . .
C1 C2 C3 N2 -179.1(3) . .
C2 C3 C4 C5 -1.5(6) . .
N2 C3 C4 C5 177.2(3) . .
C3 C4 C5 C6 1.5(6) . .
C3 C4 C5 N4 -179.4(3) . .
C4 C5 C6 C1 0.4(6) . .
N4 C5 C6 C1 -178.6(3) . .
C2 C1 C6 C5 -2.4(5) . .
C7 C1 C6 C5 176.5(3) . .
C6 C1 C7 O2 -6.4(5) . .
C2 C1 C7 O2 172.5(3) . .
C6 C1 C7 O1 173.4(3) . .
C2 C1 C7 O1 -7.7(5) . .
N2 C8 C9 N1 0.0(4) . .
N4 C11 C12 N3 -1.0(6) . .
C19 C14 C15 C16 0.7(6) . .
C26 C14 C15 C16 178.6(3) . .
C14 C15 C16 C17 1.3(6) . .
C14 C15 C16 N8 -178.0(3) . .
C15 C16 C17 C18 -2.3(6) . .
N8 C16 C17 C18 177.0(3) . .
C16 C17 C18 C19 1.4(6) . .
C16 C17 C18 N6 -176.1(3) . .
C15 C14 C19 C18 -1.6(6) . .
C26 C14 C19 C18 -179.5(3) . .
C17 C18 C19 C14 0.5(6) . .
N6 C18 C19 C14 178.0(3) . .
N8 C20 C21 N7 -0.5(4) . .
N5 C23 C24 N6 0.1(5) . .
C19 C14 C26 O4 -161.1(4) . .
C15 C14 C26 O4 21.0(5) . .
C19 C14 C26 O3 18.9(5) . .
C15 C14 C26 O3 -159.0(4) . .
N2 C10 N1 C9 0.0(4) . .
N2 C10 N1 Cd1 -170.5(2) . .
C8 C9 N1 C10 0.0(4) . .
C8 C9 N1 Cd1 170.3(3) . .
N5 Cd1 N1 C10 175.4(3) . .
N7 Cd1 N1 C10 -71.1(3) 4_556 .
N3 Cd1 N1 C10 102.1(3) 6_556 .
O1 Cd1 N1 C10 9.2(3) 5_566 .
O2 Cd1 N1 C10 21.0(4) 5_566 .
N5 Cd1 N1 C9 7.0(4) . .
N7 Cd1 N1 C9 120.5(3) 4_556 .
N3 Cd1 N1 C9 -66.3(3) 6_556 .
O1 Cd1 N1 C9 -159.1(3) 5_566 .
O2 Cd1 N1 C9 -147.3(3) 5_566 .
N1 C10 N2 C8 0.0(4) . .
N1 C10 N2 C3 179.2(3) . .
C9 C8 N2 C10 0.0(4) . .
C9 C8 N2 C3 -179.2(3) . .
C4 C3 N2 C10 157.8(4) . .
C2 C3 N2 C10 -23.6(5) . .
C4 C3 N2 C8 -23.3(5) . .
C2 C3 N2 C8 155.4(4) . .
N4 C13 N3 C12 -1.9(5) . .
N4 C13 N3 Cd1 167.5(3) . 6
C11 C12 N3 C13 1.8(6) . .
C11 C12 N3 Cd1 -168.9(4) . 6
C12 C11 N4 C13 -0.2(6) . .
C12 C11 N4 C5 -174.9(4) . .
N3 C13 N4 C11 1.4(5) . .
N3 C13 N4 C5 176.2(3) . .
C4 C5 N4 C11 108.7(5) . .
C6 C5 N4 C11 -72.2(6) . .
C4 C5 N4 C13 -65.0(5) . .
C6 C5 N4 C13 114.0(4) . .
N6 C25 N5 C23 0.0(5) . .
N6 C25 N5 Cd1 -159.3(2) . .
C24 C23 N5 C25 -0.1(5) . .
C24 C23 N5 Cd1 158.9(3) . .
N7 Cd1 N5 C25 -101.4(3) 4_556 .
N1 Cd1 N5 C25 11.7(4) . .
N3 Cd1 N5 C25 84.9(3) 6_556 .
O1 Cd1 N5 C25 172.8(3) 5_566 .
O2 Cd1 N5 C25 171.6(3) 5_566 .
N7 Cd1 N5 C23 103.4(3) 4_556 .
N1 Cd1 N5 C23 -143.4(3) . .
N3 Cd1 N5 C23 -70.3(3) 6_556 .
O1 Cd1 N5 C23 17.7(4) 5_566 .
O2 Cd1 N5 C23 16.5(3) 5_566 .
N5 C25 N6 C24 0.1(5) . .
N5 C25 N6 C18 175.1(3) . .
C23 C24 N6 C25 -0.2(5) . .
C23 C24 N6 C18 -175.1(4) . .
C19 C18 N6 C25 -154.2(4) . .
C17 C18 N6 C25 23.3(6) . .
C19 C18 N6 C24 19.8(6) . .
C17 C18 N6 C24 -162.7(4) . .
N8 C22 N7 C21 0.1(4) . .
N8 C22 N7 Cd1 174.3(2) . 4_546
C20 C21 N7 C22 0.2(4) . .
C20 C21 N7 Cd1 -174.6(2) . 4_546
N7 C22 N8 C20 -0.4(4) . .
N7 C22 N8 C16 -176.4(3) . .
C21 C20 N8 C22 0.6(4) . .
C21 C20 N8 C16 176.6(3) . .
C15 C16 N8 C22 173.1(4) . .
C17 C16 N8 C22 -6.1(6) . .
C15 C16 N8 C20 -2.1(5) . .
C17 C16 N8 C20 178.6(4) . .
O2 C7 O1 Cd1 1.6(4) . 5_566
C1 C7 O1 Cd1 -178.2(3) . 5_566
O1 C7 O2 Cd1 -1.4(4) . 5_566
C1 C7 O2 Cd1 178.3(3) . 5_566
